data_4110553
loop_
_publ_author_name
'Miguel A. Esteruelas'
'Francisco J. Fern\'andez-Alvarez'
'Montserrat Oliv\'an'
'Enrique O\~nate'

_publ_contact_author
;
  Dr. Enrique O\~nate
  Departamento de Qu\'imica Inorg\'anica - I.C.M.A.
  Universidad de Zaragoza - C.S.I.C.
  50009 Zaragoza, Spain
;
_publ_contact_author_email enriqueo@unizar.es
_publ_section_title
;
 C-H Bond Activation and Subsequent C-C Bond Formation Promoted by Osmium:
 2-Vinylpyridine-Acetylene Couplings
;
_journal_name_full 'Journal of the American Chemical Society'
_journal_page_first 4596
_journal_page_last 4597
_journal_paper_doi 10.1021/ja060901t
_journal_volume 128
_journal_year 2006
_chemical_formula_sum 'C52.5 H61 B Cl3 N2 Os P'
_chemical_formula_weight 1058.36
_chemical_name_systematic
; 
 ? 
;
_space_group_IT_number 2
_symmetry_cell_setting triclinic
_symmetry_space_group_name_Hall '-P 1'
_symmetry_space_group_name_H-M 'P -1'
_atom_sites_solution_hydrogens geom
_atom_sites_solution_primary heavy
_atom_sites_solution_secondary difmap
_audit_creation_method SHELXL-97
_cell_angle_alpha 91.093(3)
_cell_angle_beta 108.341(2)
_cell_angle_gamma 109.829(3)
_cell_formula_units_Z 2
_cell_length_a 11.4068(18)
_cell_length_b 14.961(2)
_cell_length_c 15.509(3)
_cell_measurement_reflns_used 979
_cell_measurement_temperature 100(2)
_cell_measurement_theta_max 24
_cell_measurement_theta_min 3
_cell_volume 2339.7(7)
_computing_cell_refinement 'SAINT+ v. 6.1 (Bruker AXS, 2000)'
_computing_data_reduction 'SAINT+ v. 6.1 (Bruker AXS, 2000)'
_computing_molecular_graphics 'XP, SHELXTL v. 6.1 (Bruker, 2000)'
_computing_publication_material 'XCIF, SHELXTL v. 6.1 (Bruker, 2000)'
_computing_structure_refinement 'SHELXL-97 (Sheldrick, 1997)'
_computing_structure_solution 'SHELXS-97 (Sheldrick, 1990)'
_diffrn_ambient_temperature 100(2)
_diffrn_detector_area_resol_mean 8.26
_diffrn_measured_fraction_theta_full 0.990
_diffrn_measured_fraction_theta_max 0.905
_diffrn_measurement_device_type 'Bruker SMART APEX CCD system'
_diffrn_measurement_method '\w rotations with narrow frames'
_diffrn_radiation_monochromator graphite
_diffrn_radiation_source 'fine-focus sealed tube'
_diffrn_radiation_type MoK\a
_diffrn_radiation_wavelength 0.71073
_diffrn_reflns_av_R_equivalents 0.0351
_diffrn_reflns_av_sigmaI/netI 0.0668
_diffrn_reflns_limit_h_max 15
_diffrn_reflns_limit_h_min -14
_diffrn_reflns_limit_k_max 19
_diffrn_reflns_limit_k_min -19
_diffrn_reflns_limit_l_max 21
_diffrn_reflns_limit_l_min -20
_diffrn_reflns_number 29659
_diffrn_reflns_theta_full 27.50
_diffrn_reflns_theta_max 29.00
_diffrn_reflns_theta_min 1.40
_diffrn_standards_decay_% 'no decay'
_exptl_absorpt_coefficient_mu 2.969
_exptl_absorpt_correction_T_max 0.6480
_exptl_absorpt_correction_T_min 0.5882
_exptl_absorpt_correction_type multi-scan
_exptl_absorpt_process_details
;
Absorption correction performed with SADABS program. This is based on the
method of Blessing: Blessing, R. H., Acta Crystallogr., Sect. A 1995, 51, 33.

SADABS: Area-Detector Absorption Correction. Bruker-AXS 
within SAINT+ package, v. 6.1 (2000).
;
_exptl_crystal_colour brown
_exptl_crystal_density_diffrn 1.502
_exptl_crystal_description 'irregular block'
_exptl_crystal_F_000 1074
_exptl_crystal_size_max 0.20
_exptl_crystal_size_mid 0.18
_exptl_crystal_size_min 0.16
_refine_diff_density_max 1.261
_refine_diff_density_min -1.420
_refine_diff_density_rms 0.111
_refine_ls_extinction_method none
_refine_ls_goodness_of_fit_ref 0.943
_refine_ls_hydrogen_treatment mixed
_refine_ls_matrix_type full
_refine_ls_number_parameters 598
_refine_ls_number_reflns 11267
_refine_ls_number_restraints 6
_refine_ls_restrained_S_all 1.002
_refine_ls_R_factor_all 0.0399
_refine_ls_R_factor_gt 0.0322
_refine_ls_shift/su_max 0.003
_refine_ls_shift/su_mean 0.000
_refine_ls_structure_factor_coef Fsqd
_refine_ls_weighting_details 'calc w=1/[\s^2^(Fo^2^)+(0.0218P)^2^+0.0000P] where P=(Fo^2^+2Fc^2^)/3'
_refine_ls_weighting_scheme calc
_refine_ls_wR_factor_gt 0.0622
_refine_ls_wR_factor_ref 0.0638
_reflns_number_gt 9764
_reflns_number_total 11267
_reflns_threshold_expression >2sigma(I)
_cod_data_source_file ja060901tsi20060308_121721_3.cif
_cod_data_source_block mae184as
_cod_original_cell_volume 2339.8(6)
_cod_original_formula_sum 'C52.50 H61 B Cl3 N2 Os P'
_cod_database_code 4110553

loop_
_symmetry_equiv_pos_as_xyz
'x, y, z'
'-x, -y, -z'

loop_
_atom_site_label
_atom_site_type_symbol
_atom_site_fract_x
_atom_site_fract_y
_atom_site_fract_z
_atom_site_U_iso_or_equiv
_atom_site_adp_type
_atom_site_occupancy
_atom_site_symmetry_multiplicity
_atom_site_calc_flag
_atom_site_refinement_flags
_atom_site_disorder_assembly
_atom_site_disorder_group
Os Os 0.526704(14) 0.783601(10) 0.679633(10) 0.01483(4) Uani 1 1 d . . .
P P 0.70134(9) 0.74132(7) 0.64982(6) 0.01718(19) Uani 1 1 d . . .
N1 N 0.4275(3) 0.6407(2) 0.6883(2) 0.0183(6) Uani 1 1 d . . .
N2 N 0.6050(3) 0.93551(19) 0.69701(18) 0.0163(6) Uani 1 1 d . . .
C1 C 0.4135(4) 0.7792(3) 0.5607(2) 0.0199(8) Uani 1 1 d . . .
H1 H 0.365(3) 0.724(2) 0.523(2) 0.014(9) Uiso 1 1 d . . .
C2 C 0.3727(4) 0.8539(3) 0.5165(3) 0.0246(9) Uani 1 1 d . . .
H2 H 0.378(3) 0.855(2) 0.462(2) 0.022(10) Uiso 1 1 d . . .
C3 C 0.3253(4) 0.9121(3) 0.5484(3) 0.0260(9) Uani 1 1 d . . .
H3 H 0.302(3) 0.952(2) 0.513(2) 0.013(9) Uiso 1 1 d . . .
C4 C 0.2928(4) 0.9121(3) 0.6348(3) 0.0277(9) Uani 1 1 d . . .
H4A H 0.217(3) 0.858(2) 0.628(2) 0.013(9) Uiso 1 1 d . . .
H4B H 0.266(4) 0.964(3) 0.641(3) 0.033(11) Uiso 1 1 d . . .
C5 C 0.4007(4) 0.9143(3) 0.7262(3) 0.0209(8) Uani 1 1 d . . .
H5 H 0.380(3) 0.939(2) 0.769(2) 0.013(9) Uiso 1 1 d . . .
C6 C 0.4056(4) 0.8170(3) 0.7436(2) 0.0183(8) Uani 1 1 d . . .
H6 H 0.329(3) 0.770(3) 0.731(2) 0.022 Uiso 1 1 d . . .
C7 C 0.5162(4) 0.8140(3) 0.8190(2) 0.0182(8) Uani 1 1 d . . .
H7 H 0.569(3) 0.865(3) 0.855(2) 0.022 Uiso 1 1 d . . .
C8 C 0.5515(4) 0.7344(3) 0.8308(2) 0.0194(8) Uani 1 1 d . . .
H8 H 0.621(3) 0.738(2) 0.878(2) 0.016(10) Uiso 1 1 d . . .
C9 C 0.4626(3) 0.6381(3) 0.7800(2) 0.0182(7) Uani 1 1 d . . .
C10 C 0.4232(4) 0.5539(3) 0.8158(3) 0.0235(8) Uani 1 1 d . . .
H10 H 0.4485 0.5532 0.8788 0.028 Uiso 1 1 calc R . .
C11 C 0.3454(4) 0.4706(3) 0.7556(3) 0.0269(9) Uani 1 1 d . . .
H11 H 0.3203 0.4124 0.7778 0.032 Uiso 1 1 calc R . .
C12 C 0.3045(4) 0.4737(3) 0.6626(3) 0.0240(8) Uani 1 1 d . . .
H12 H 0.2490 0.4181 0.6217 0.029 Uiso 1 1 calc R . .
C13 C 0.3471(3) 0.5603(3) 0.6309(3) 0.0225(8) Uani 1 1 d . . .
H13 H 0.3190 0.5627 0.5681 0.027 Uiso 1 1 calc R . .
C14 C 0.5338(3) 0.9792(3) 0.7249(2) 0.0192(8) Uani 1 1 d . . .
C15 C 0.5811(4) 1.0773(3) 0.7497(2) 0.0228(8) Uani 1 1 d . . .
H15 H 0.5311 1.1053 0.7695 0.027 Uiso 1 1 calc R . .
C16 C 0.7026(4) 1.1340(3) 0.7453(2) 0.0231(8) Uani 1 1 d . . .
H16 H 0.7356 1.2001 0.7622 0.028 Uiso 1 1 calc R . .
C17 C 0.7735(4) 1.0899(3) 0.7152(2) 0.0223(8) Uani 1 1 d . . .
H17 H 0.8554 1.1260 0.7111 0.027 Uiso 1 1 calc R . .
C18 C 0.7224(3) 0.9922(2) 0.6915(2) 0.0184(8) Uani 1 1 d . . .
H18 H 0.7709 0.9636 0.6706 0.022 Uiso 1 1 calc R . .
C19 C 0.6932(4) 0.7433(3) 0.5281(2) 0.0224(8) Uani 1 1 d . . .
H19 H 0.7684 0.7284 0.5232 0.027 Uiso 1 1 calc R . .
C20 C 0.5662(4) 0.6660(3) 0.4624(2) 0.0271(9) Uani 1 1 d . . .
H20A H 0.4925 0.6863 0.4542 0.041 Uiso 1 1 calc R . .
H20B H 0.5503 0.6068 0.4878 0.041 Uiso 1 1 calc R . .
H20C H 0.5765 0.6567 0.4042 0.041 Uiso 1 1 calc R . .
C21 C 0.7058(4) 0.8407(3) 0.4968(3) 0.0261(9) Uani 1 1 d . . .
H21A H 0.7004 0.8372 0.4337 0.039 Uiso 1 1 calc R . .
H21B H 0.7897 0.8877 0.5338 0.039 Uiso 1 1 calc R . .
H21C H 0.6354 0.8587 0.5031 0.039 Uiso 1 1 calc R . .
C22 C 0.6883(4) 0.6158(2) 0.6671(3) 0.0222(8) Uani 1 1 d . . .
H22 H 0.5932 0.5772 0.6435 0.027 Uiso 1 1 calc R . .
C23 C 0.7353(4) 0.6044(3) 0.7687(3) 0.0296(9) Uani 1 1 d . . .
H23A H 0.7031 0.5377 0.7752 0.044 Uiso 1 1 calc R . .
H23B H 0.7019 0.6389 0.8018 0.044 Uiso 1 1 calc R . .
H23C H 0.8305 0.6296 0.7927 0.044 Uiso 1 1 calc R . .
C24 C 0.7519(4) 0.5683(3) 0.6159(3) 0.0291(9) Uani 1 1 d . . .
H24A H 0.8466 0.6001 0.6398 0.044 Uiso 1 1 calc R . .
H24B H 0.7200 0.5733 0.5517 0.044 Uiso 1 1 calc R . .
H24C H 0.7291 0.5019 0.6241 0.044 Uiso 1 1 calc R . .
C25 C 0.8744(3) 0.8207(3) 0.7139(2) 0.0207(8) Uani 1 1 d . . .
H25 H 0.8869 0.8798 0.6858 0.025 Uiso 1 1 calc R . .
C26 C 0.8958(4) 0.8514(3) 0.8141(2) 0.0256(9) Uani 1 1 d . . .
H26A H 0.8966 0.7984 0.8479 0.038 Uiso 1 1 calc R . .
H26B H 0.8252 0.8713 0.8169 0.038 Uiso 1 1 calc R . .
H26C H 0.9790 0.9039 0.8403 0.038 Uiso 1 1 calc R . .
C27 C 0.9851(3) 0.7876(3) 0.7071(3) 0.0272(9) Uani 1 1 d . . .
H27A H 1.0692 0.8389 0.7343 0.041 Uiso 1 1 calc R . .
H27B H 0.9711 0.7702 0.6437 0.041 Uiso 1 1 calc R . .
H27C H 0.9841 0.7331 0.7389 0.041 Uiso 1 1 calc R . .
C28 C 0.2256(3) 0.2744(2) 0.9227(2) 0.0174(7) Uani 1 1 d . . .
C29 C 0.0953(4) 0.2513(3) 0.9224(2) 0.0223(8) Uani 1 1 d . . .
H29 H 0.0330 0.1911 0.8939 0.027 Uiso 1 1 calc R . .
C30 C 0.0555(4) 0.3141(3) 0.9624(3) 0.0304(9) Uani 1 1 d . . .
H30 H -0.0313 0.2950 0.9619 0.036 Uiso 1 1 calc R . .
C31 C 0.1450(4) 0.4052(3) 1.0031(3) 0.0325(10) Uani 1 1 d . . .
H31 H 0.1191 0.4477 1.0304 0.039 Uiso 1 1 calc R . .
C32 C 0.2721(4) 0.4321(3) 1.0026(3) 0.0279(9) Uani 1 1 d . . .
H32 H 0.3324 0.4936 1.0286 0.033 Uiso 1 1 calc R . .
C33 C 0.3116(4) 0.3676(2) 0.9634(2) 0.0204(8) Uani 1 1 d . . .
H33 H 0.3987 0.3875 0.9644 0.024 Uiso 1 1 calc R . .
C34 C 0.1661(3) 0.1614(3) 0.7694(2) 0.0190(8) Uani 1 1 d . . .
C35 C 0.1145(3) 0.2239(3) 0.7170(2) 0.0241(8) Uani 1 1 d . . .
H35 H 0.1334 0.2849 0.7454 0.029 Uiso 1 1 calc R . .
C36 C 0.0370(4) 0.1986(3) 0.6255(3) 0.0332(10) Uani 1 1 d . . .
H36 H 0.0071 0.2429 0.5932 0.040 Uiso 1 1 calc R . .
C37 C 0.0042(4) 0.1088(3) 0.5821(3) 0.0369(11) Uani 1 1 d . . .
H37 H -0.0485 0.0914 0.5206 0.044 Uiso 1 1 calc R . .
C38 C 0.0501(4) 0.0444(3) 0.6307(3) 0.0322(10) Uani 1 1 d . . .
H38 H 0.0277 -0.0171 0.6018 0.039 Uiso 1 1 calc R . .
C39 C 0.1291(4) 0.0704(3) 0.7217(3) 0.0252(9) Uani 1 1 d . . .
H39 H 0.1590 0.0255 0.7528 0.030 Uiso 1 1 calc R . .
C40 C 0.2607(3) 0.1031(2) 0.9311(2) 0.0176(7) Uani 1 1 d . . .
C41 C 0.3294(4) 0.0436(3) 0.9211(3) 0.0265(9) Uani 1 1 d . . .
H41 H 0.3836 0.0608 0.8855 0.032 Uiso 1 1 calc R . .
C42 C 0.3210(4) -0.0392(3) 0.9614(3) 0.0269(9) Uani 1 1 d . . .
H42 H 0.3673 -0.0766 0.9514 0.032 Uiso 1 1 calc R . .
C43 C 0.2443(4) -0.0662(3) 1.0161(2) 0.0247(9) Uani 1 1 d . . .
H43 H 0.2376 -0.1218 1.0431 0.030 Uiso 1 1 calc R . .
C44 C 0.1773(3) -0.0092(2) 1.0302(2) 0.0208(8) Uani 1 1 d . . .
H44 H 0.1266 -0.0258 1.0681 0.025 Uiso 1 1 calc R . .
C45 C 0.1848(3) 0.0730(2) 0.9883(2) 0.0188(8) Uani 1 1 d . . .
H45 H 0.1376 0.1095 0.9985 0.023 Uiso 1 1 calc R . .
C46 C 0.4199(3) 0.2463(2) 0.8743(2) 0.0166(7) Uani 1 1 d . . .
C47 C 0.4521(3) 0.2757(2) 0.7969(2) 0.0186(8) Uani 1 1 d . . .
H47 H 0.3835 0.2663 0.7417 0.022 Uiso 1 1 calc R . .
C48 C 0.5819(4) 0.3184(2) 0.7989(2) 0.0209(8) Uani 1 1 d . . .
H48 H 0.5982 0.3366 0.7456 0.025 Uiso 1 1 calc R . .
C49 C 0.6861(4) 0.3339(2) 0.8789(3) 0.0226(8) Uani 1 1 d . . .
H49 H 0.7730 0.3632 0.8804 0.027 Uiso 1 1 calc R . .
C50 C 0.6603(4) 0.3054(3) 0.9573(3) 0.0245(8) Uani 1 1 d . . .
H50 H 0.7300 0.3147 1.0119 0.029 Uiso 1 1 calc R . .
C51 C 0.5304(4) 0.2631(3) 0.9546(2) 0.0225(8) Uani 1 1 d . . .
H51 H 0.5154 0.2449 1.0083 0.027 Uiso 1 1 calc R . .
B B 0.2683(4) 0.1964(3) 0.8754(3) 0.0162(8) Uani 1 1 d . . .
C52 C 0.0449(5) 0.4547(3) 0.7804(5) 0.125(3) Uani 1 1 d D . .
Cl1A Cl -0.1219(5) 0.3701(3) 0.7017(3) 0.0461(11) Uiso 0.40 1 d PD A 1
Cl2A Cl 0.0399(6) 0.5495(4) 0.8203(4) 0.0419(15) Uiso 0.20 1 d PD A 1
Cl1B Cl -0.0833(4) 0.3851(3) 0.7231(3) 0.0466(11) Uiso 0.40 1 d PD A 2
Cl2B Cl 0.1106(3) 0.58355(19) 0.7715(2) 0.0316(7) Uiso 0.40 1 d PD A 2
Cl1C Cl -0.1205(7) 0.3883(5) 0.7292(5) 0.0328(16) Uiso 0.20 1 d PD A 3
Cl2C Cl 0.0830(4) 0.5694(3) 0.7977(3) 0.0478(9) Uiso 0.40 1 d PD A 3
C53A C -0.0170(9) 0.4929(7) 0.5384(6) 0.043(2) Uiso 0.50 1 d P . .
Cl3A Cl 0.0438(7) 0.5945(6) 0.4984(5) 0.057(2) Uiso 0.25 1 d P . .
Cl3B Cl 0.0675(7) 0.6151(6) 0.5572(5) 0.0510(19) Uiso 0.25 1 d P . .
Cl4A Cl 0.0332(6) 0.5809(5) 0.5507(5) 0.0464(16) Uiso 0.25 1 d P . .
Cl4B Cl 0.0511(7) 0.6188(6) 0.5217(6) 0.0412(16) Uiso 0.25 1 d P . .

loop_
_atom_site_aniso_label
_atom_site_aniso_U_11
_atom_site_aniso_U_22
_atom_site_aniso_U_33
_atom_site_aniso_U_23
_atom_site_aniso_U_13
_atom_site_aniso_U_12
Os 0.01654(7) 0.01443(7) 0.01488(7) 0.00273(5) 0.00654(5) 0.00615(5)
P 0.0191(5) 0.0170(5) 0.0174(5) 0.0028(4) 0.0070(4) 0.0081(4)
N1 0.0177(16) 0.0180(16) 0.0214(16) 0.0026(13) 0.0081(13) 0.0079(13)
N2 0.0194(16) 0.0153(15) 0.0151(15) 0.0024(12) 0.0067(13) 0.0067(13)
C1 0.0180(19) 0.023(2) 0.020(2) 0.0012(16) 0.0091(16) 0.0066(16)
C2 0.022(2) 0.035(2) 0.018(2) 0.0079(17) 0.0084(17) 0.0117(18)
C3 0.022(2) 0.032(2) 0.028(2) 0.0143(18) 0.0083(18) 0.0146(18)
C4 0.023(2) 0.030(2) 0.037(3) 0.0101(19) 0.0139(19) 0.016(2)
C5 0.025(2) 0.022(2) 0.025(2) 0.0055(16) 0.0148(17) 0.0128(17)
C6 0.0195(19) 0.0154(19) 0.021(2) 0.0019(15) 0.0106(16) 0.0037(15)
C7 0.021(2) 0.0174(19) 0.0168(19) 0.0024(15) 0.0106(16) 0.0044(16)
C8 0.020(2) 0.022(2) 0.0135(19) 0.0040(15) 0.0040(16) 0.0059(16)
C9 0.0161(18) 0.0213(19) 0.0183(19) 0.0025(15) 0.0057(15) 0.0082(15)
C10 0.025(2) 0.024(2) 0.022(2) 0.0086(16) 0.0072(17) 0.0084(17)
C11 0.024(2) 0.020(2) 0.038(2) 0.0103(18) 0.0112(19) 0.0082(17)
C12 0.020(2) 0.0146(19) 0.034(2) -0.0026(16) 0.0086(17) 0.0021(16)
C13 0.023(2) 0.021(2) 0.023(2) -0.0016(16) 0.0094(17) 0.0071(16)
C14 0.0212(19) 0.0217(19) 0.0177(19) 0.0063(15) 0.0076(16) 0.0105(16)
C15 0.032(2) 0.023(2) 0.023(2) 0.0073(16) 0.0153(18) 0.0162(18)
C16 0.033(2) 0.0134(18) 0.023(2) 0.0036(15) 0.0104(18) 0.0076(17)
C17 0.021(2) 0.023(2) 0.021(2) 0.0056(16) 0.0075(16) 0.0044(16)
C18 0.0191(19) 0.0192(19) 0.0201(19) 0.0047(15) 0.0095(16) 0.0081(16)
C19 0.022(2) 0.027(2) 0.021(2) 0.0013(16) 0.0092(16) 0.0100(17)
C20 0.029(2) 0.031(2) 0.021(2) -0.0030(17) 0.0062(17) 0.0124(18)
C21 0.026(2) 0.030(2) 0.024(2) 0.0073(17) 0.0110(17) 0.0096(18)
C22 0.022(2) 0.0155(19) 0.030(2) 0.0033(16) 0.0098(17) 0.0077(16)
C23 0.035(2) 0.025(2) 0.036(2) 0.0118(18) 0.016(2) 0.0164(19)
C24 0.031(2) 0.023(2) 0.037(2) 0.0009(18) 0.0116(19) 0.0149(18)
C25 0.0193(19) 0.0200(19) 0.023(2) 0.0023(15) 0.0070(16) 0.0081(16)
C26 0.021(2) 0.028(2) 0.024(2) 0.0013(17) 0.0064(17) 0.0067(17)
C27 0.018(2) 0.026(2) 0.033(2) -0.0009(17) 0.0049(17) 0.0060(17)
C28 0.0241(19) 0.0178(18) 0.0114(17) 0.0050(14) 0.0050(15) 0.0097(16)
C29 0.024(2) 0.020(2) 0.023(2) 0.0051(16) 0.0064(17) 0.0091(16)
C30 0.027(2) 0.033(2) 0.039(3) 0.0110(19) 0.0144(19) 0.0169(19)
C31 0.040(3) 0.029(2) 0.039(3) 0.0009(19) 0.014(2) 0.024(2)
C32 0.033(2) 0.020(2) 0.029(2) -0.0005(17) 0.0073(19) 0.0104(18)
C33 0.023(2) 0.022(2) 0.0168(19) 0.0056(15) 0.0054(16) 0.0104(16)
C34 0.0153(18) 0.0212(19) 0.0182(19) 0.0006(15) 0.0082(15) 0.0017(15)
C35 0.0187(19) 0.026(2) 0.023(2) 0.0039(16) 0.0061(16) 0.0022(16)
C36 0.022(2) 0.055(3) 0.024(2) 0.013(2) 0.0085(18) 0.013(2)
C37 0.018(2) 0.069(3) 0.020(2) -0.006(2) 0.0052(17) 0.012(2)
C38 0.020(2) 0.041(3) 0.030(2) -0.0130(19) 0.0125(18) 0.0009(19)
C39 0.020(2) 0.029(2) 0.025(2) -0.0027(17) 0.0108(17) 0.0058(17)
C40 0.0185(18) 0.0157(18) 0.0138(18) -0.0019(14) 0.0031(15) 0.0030(15)
C41 0.031(2) 0.026(2) 0.030(2) 0.0080(17) 0.0190(19) 0.0115(18)
C42 0.030(2) 0.023(2) 0.034(2) 0.0050(17) 0.0125(19) 0.0144(18)
C43 0.027(2) 0.0170(19) 0.025(2) 0.0083(16) 0.0047(17) 0.0059(17)
C44 0.0190(19) 0.0197(19) 0.0179(19) 0.0029(15) 0.0061(16) 0.0000(16)
C45 0.0162(18) 0.0182(19) 0.0189(19) -0.0010(15) 0.0043(15) 0.0041(15)
C46 0.0222(19) 0.0109(17) 0.0185(18) 0.0003(14) 0.0071(15) 0.0080(15)
C47 0.0209(19) 0.0151(18) 0.0182(19) 0.0000(14) 0.0037(15) 0.0075(15)
C48 0.024(2) 0.0199(19) 0.022(2) 0.0066(15) 0.0124(17) 0.0089(16)
C49 0.0189(19) 0.0157(19) 0.034(2) -0.0006(16) 0.0112(17) 0.0053(16)
C50 0.022(2) 0.025(2) 0.023(2) -0.0006(16) 0.0027(17) 0.0088(17)
C51 0.028(2) 0.022(2) 0.0179(19) 0.0006(15) 0.0104(17) 0.0084(17)
B 0.020(2) 0.0122(19) 0.016(2) 0.0017(16) 0.0069(17) 0.0043(17)
C52 0.050(4) 0.077(5) 0.220(9) 0.090(6) 0.011(5) 0.017(4)

loop_
_atom_type_symbol
_atom_type_description
_atom_type_scat_dispersion_real
_atom_type_scat_dispersion_imag
_atom_type_scat_source
C C 0.0033 0.0016 'International Tables Vol C Tables 4.2.6.8 and 6.1.1.4'
H H 0.0000 0.0000 'International Tables Vol C Tables 4.2.6.8 and 6.1.1.4'
B B 0.0013 0.0007 'International Tables Vol C Tables 4.2.6.8 and 6.1.1.4'
N N 0.0061 0.0033 'International Tables Vol C Tables 4.2.6.8 and 6.1.1.4'
P P 0.1023 0.0942 'International Tables Vol C Tables 4.2.6.8 and 6.1.1.4'
Os Os -1.2165 7.6030 'International Tables Vol C Tables 4.2.6.8 and 6.1.1.4'
Cl Cl 0.1484 0.1585 'International Tables Vol C Tables 4.2.6.8 and 6.1.1.4'

loop_
_geom_angle_atom_site_label_1
_geom_angle_atom_site_label_2
_geom_angle_atom_site_label_3
_geom_angle
_geom_angle_site_symmetry_1
_geom_angle_site_symmetry_3
C1 Os N1 94.20(14) . .
C1 Os C6 93.93(15) . .
N1 Os C6 86.47(12) . .
C1 Os N2 91.11(14) . .
N1 Os N2 164.57(10) . .
C6 Os N2 78.72(12) . .
C1 Os C7 132.34(14) . .
N1 Os C7 85.05(12) . .
C6 Os C7 38.42(13) . .
N2 Os C7 80.68(12) . .
C1 Os C8 147.99(14) . .
N1 Os C8 61.53(12) . .
C6 Os C8 65.85(13) . .
N2 Os C8 107.68(11) . .
C7 Os C8 33.97(12) . .
C1 Os P 102.12(11) . .
N1 Os P 90.32(8) . .
C6 Os P 163.82(10) . .
N2 Os P 102.72(8) . .
C7 Os P 125.51(10) . .
C8 Os P 98.75(9) . .
C25 P C19 102.79(16) . .
C25 P C22 107.38(16) . .
C19 P C22 102.53(16) . .
C25 P Os 116.58(11) . .
C19 P Os 112.94(12) . .
C22 P Os 113.21(12) . .
C13 N1 C9 119.2(3) . .
C13 N1 Os 137.6(3) . .
C9 N1 Os 103.2(2) . .
C18 N2 C14 117.3(3) . .
C18 N2 Os 127.0(2) . .
C14 N2 Os 115.3(2) . .
C2 C1 Os 130.2(3) . .
C2 C1 H1 108(2) . .
Os C1 H1 122(2) . .
C3 C2 C1 127.8(4) . .
C3 C2 H2 121(2) . .
C1 C2 H2 111(2) . .
C2 C3 C4 128.4(4) . .
C2 C3 H3 117(2) . .
C4 C3 H3 114(2) . .
C3 C4 C5 118.1(3) . .
C3 C4 H4A 109(2) . .
C5 C4 H4A 108(2) . .
C3 C4 H4B 109(2) . .
C5 C4 H4B 108(2) . .
H4A C4 H4B 104(3) . .
C6 C5 C14 109.0(3) . .
C6 C5 C4 113.3(3) . .
C14 C5 C4 108.9(3) . .
C6 C5 H5 110(2) . .
C14 C5 H5 110(2) . .
C4 C5 H5 105(2) . .
C7 C6 C5 116.9(3) . .
C7 C6 Os 76.0(2) . .
C5 C6 Os 110.4(2) . .
C7 C6 H6 118(2) . .
C5 C6 H6 116(2) . .
Os C6 H6 112(2) . .
C8 C7 C6 123.5(3) . .
C8 C7 Os 80.3(2) . .
C6 C7 Os 65.55(19) . .
C8 C7 H7 116(2) . .
C6 C7 H7 120(2) . .
Os C7 H7 121(2) . .
C7 C8 C9 122.5(3) . .
C7 C8 Os 65.7(2) . .
C9 C8 Os 84.9(2) . .
C7 C8 H8 119(2) . .
C9 C8 H8 117(2) . .
Os C8 H8 133(2) . .
N1 C9 C10 122.0(3) . .
N1 C9 C8 110.4(3) . .
C10 C9 C8 127.6(3) . .
C11 C10 C9 118.2(3) . .
C11 C10 H10 120.9 . .
C9 C10 H10 120.9 . .
C12 C11 C10 120.0(3) . .
C12 C11 H11 120.0 . .
C10 C11 H11 120.0 . .
C11 C12 C13 119.1(3) . .
C11 C12 H12 120.4 . .
C13 C12 H12 120.4 . .
N1 C13 C12 121.4(3) . .
N1 C13 H13 119.3 . .
C12 C13 H13 119.3 . .
N2 C14 C15 121.5(3) . .
N2 C14 C5 116.0(3) . .
C15 C14 C5 122.5(3) . .
C14 C15 C16 120.2(3) . .
C14 C15 H15 119.9 . .
C16 C15 H15 119.9 . .
C17 C16 C15 118.2(3) . .
C17 C16 H16 120.9 . .
C15 C16 H16 120.9 . .
C18 C17 C16 119.4(3) . .
C18 C17 H17 120.3 . .
C16 C17 H17 120.3 . .
N2 C18 C17 123.3(3) . .
N2 C18 H18 118.4 . .
C17 C18 H18 118.4 . .
C21 C19 C20 109.6(3) . .
C21 C19 P 113.2(3) . .
C20 C19 P 112.0(2) . .
C21 C19 H19 107.3 . .
C20 C19 H19 107.3 . .
P C19 H19 107.3 . .
C19 C20 H20A 109.5 . .
C19 C20 H20B 109.5 . .
H20A C20 H20B 109.5 . .
C19 C20 H20C 109.5 . .
H20A C20 H20C 109.5 . .
H20B C20 H20C 109.5 . .
C19 C21 H21A 109.5 . .
C19 C21 H21B 109.5 . .
H21A C21 H21B 109.5 . .
C19 C21 H21C 109.5 . .
H21A C21 H21C 109.5 . .
H21B C21 H21C 109.5 . .
C23 C22 C24 109.3(3) . .
C23 C22 P 112.3(3) . .
C24 C22 P 117.4(3) . .
C23 C22 H22 105.6 . .
C24 C22 H22 105.6 . .
P C22 H22 105.6 . .
C22 C23 H23A 109.5 . .
C22 C23 H23B 109.5 . .
H23A C23 H23B 109.5 . .
C22 C23 H23C 109.5 . .
H23A C23 H23C 109.5 . .
H23B C23 H23C 109.5 . .
C22 C24 H24A 109.5 . .
C22 C24 H24B 109.5 . .
H24A C24 H24B 109.5 . .
C22 C24 H24C 109.5 . .
H24A C24 H24C 109.5 . .
H24B C24 H24C 109.5 . .
C26 C25 C27 110.8(3) . .
C26 C25 P 112.4(2) . .
C27 C25 P 117.4(3) . .
C26 C25 H25 105.0 . .
C27 C25 H25 105.0 . .
P C25 H25 105.0 . .
C25 C26 H26A 109.5 . .
C25 C26 H26B 109.5 . .
H26A C26 H26B 109.5 . .
C25 C26 H26C 109.5 . .
H26A C26 H26C 109.5 . .
H26B C26 H26C 109.5 . .
C25 C27 H27A 109.5 . .
C25 C27 H27B 109.5 . .
H27A C27 H27B 109.5 . .
C25 C27 H27C 109.5 . .
H27A C27 H27C 109.5 . .
H27B C27 H27C 109.5 . .
C33 C28 C29 114.8(3) . .
C33 C28 B 124.1(3) . .
C29 C28 B 121.1(3) . .
C30 C29 C28 123.1(4) . .
C30 C29 H29 118.5 . .
C28 C29 H29 118.5 . .
C29 C30 C31 119.9(4) . .
C29 C30 H30 120.0 . .
C31 C30 H30 120.0 . .
C32 C31 C30 119.1(4) . .
C32 C31 H31 120.4 . .
C30 C31 H31 120.4 . .
C31 C32 C33 120.4(4) . .
C31 C32 H32 119.8 . .
C33 C32 H32 119.8 . .
C32 C33 C28 122.7(4) . .
C32 C33 H33 118.7 . .
C28 C33 H33 118.7 . .
C39 C34 C35 114.5(3) . .
C39 C34 B 123.6(3) . .
C35 C34 B 121.8(3) . .
C36 C35 C34 122.9(4) . .
C36 C35 H35 118.6 . .
C34 C35 H35 118.6 . .
C37 C36 C35 120.2(4) . .
C37 C36 H36 119.9 . .
C35 C36 H36 119.9 . .
C36 C37 C38 119.2(4) . .
C36 C37 H37 120.4 . .
C38 C37 H37 120.4 . .
C37 C38 C39 120.4(4) . .
C37 C38 H38 119.8 . .
C39 C38 H38 119.8 . .
C38 C39 C34 122.8(4) . .
C38 C39 H39 118.6 . .
C34 C39 H39 118.6 . .
C45 C40 C41 114.1(3) . .
C45 C40 B 125.3(3) . .
C41 C40 B 120.6(3) . .
C42 C41 C40 123.7(3) . .
C42 C41 H41 118.2 . .
C40 C41 H41 118.2 . .
C43 C42 C41 120.0(3) . .
C43 C42 H42 120.0 . .
C41 C42 H42 120.0 . .
C42 C43 C44 118.8(3) . .
C42 C43 H43 120.6 . .
C44 C43 H43 120.6 . .
C43 C44 C45 120.6(3) . .
C43 C44 H44 119.7 . .
C45 C44 H44 119.7 . .
C44 C45 C40 122.8(3) . .
C44 C45 H45 118.6 . .
C40 C45 H45 118.6 . .
C47 C46 C51 114.4(3) . .
C47 C46 B 124.7(3) . .
C51 C46 B 121.0(3) . .
C48 C47 C46 122.9(3) . .
C48 C47 H47 118.5 . .
C46 C47 H47 118.5 . .
C49 C48 C47 120.5(3) . .
C49 C48 H48 119.7 . .
C47 C48 H48 119.7 . .
C48 C49 C50 119.0(3) . .
C48 C49 H49 120.5 . .
C50 C49 H49 120.5 . .
C49 C50 C51 120.0(4) . .
C49 C50 H50 120.0 . .
C51 C50 H50 120.0 . .
C50 C51 C46 123.1(3) . .
C50 C51 H51 118.4 . .
C46 C51 H51 118.4 . .
C34 B C46 108.8(3) . .
C34 B C40 109.9(3) . .
C46 B C40 108.3(3) . .
C34 B C28 107.5(3) . .
C46 B C28 110.7(3) . .
C40 B C28 111.5(3) . .
Cl1B C52 Cl2A 114.8(5) . .
Cl1B C52 Cl2C 125.8(4) . .
Cl2A C52 Cl2C 24.7(2) . .
Cl1B C52 Cl1C 14.8(3) . .
Cl2A C52 Cl1C 101.2(5) . .
Cl2C C52 Cl1C 115.6(4) . .
Cl1B C52 Cl2B 126.1(4) . .
Cl2A C52 Cl2B 42.7(3) . .
Cl2C C52 Cl2B 18.16(17) . .
Cl1C C52 Cl2B 120.5(4) . .
Cl1B C52 Cl1A 3.4(3) . .
Cl2A C52 Cl1A 113.0(4) . .
Cl2C C52 Cl1A 122.9(3) . .
Cl1C C52 Cl1A 14.8(3) . .
Cl2B C52 Cl1A 122.8(3) . .
Cl4A C53A Cl3A 156.3(9) . 2_566
Cl4A C53A C53A 80.4(9) . 2_566
Cl3A C53A C53A 76.8(9) 2_566 2_566
Cl4A C53A Cl3A 30.8(5) . .
Cl3A C53A Cl3A 127.0(7) 2_566 .
C53A C53A Cl3A 50.1(7) 2_566 .
Cl4A C53A Cl4A 126.6(7) . 2_566
Cl3A C53A Cl4A 31.1(4) 2_566 2_566
C53A C53A Cl4A 46.3(6) 2_566 2_566
Cl3A C53A Cl4A 96.2(5) . 2_566
Cl4A C53A Cl3B 5.4(5) . .
Cl3A C53A Cl3B 152.6(8) 2_566 .
C53A C53A Cl3B 78.4(9) 2_566 .
Cl3A C53A Cl3B 30.1(4) . .
Cl4A C53A Cl3B 124.5(6) 2_566 .
Cl4A C53A Cl4B 150.7(8) . 2_566
Cl3A C53A Cl4B 6.2(5) 2_566 2_566
C53A C53A Cl4B 70.8(8) 2_566 2_566
Cl3A C53A Cl4B 120.9(6) . 2_566
Cl4A C53A Cl4B 24.9(4) 2_566 2_566
Cl3B C53A Cl4B 147.6(6) . 2_566
Cl4A C53A Cl4B 16.5(6) . .
Cl3A C53A Cl4B 141.4(8) 2_566 .
C53A C53A Cl4B 64.6(8) 2_566 .
Cl3A C53A Cl4B 14.5(4) . .
Cl4A C53A Cl4B 110.7(6) 2_566 .
Cl3B C53A Cl4B 16.8(3) . .
Cl4B C53A Cl4B 135.4(5) 2_566 .
Cl4A C53A Cl3B 138.9(8) . 2_566
Cl3A C53A Cl3B 21.0(5) 2_566 2_566
C53A C53A Cl3B 58.9(8) 2_566 2_566
Cl3A C53A Cl3B 108.2(6) . 2_566
Cl4A C53A Cl3B 13.2(4) 2_566 2_566
Cl3B C53A Cl3B 137.3(5) . 2_566
Cl4B C53A Cl3B 15.1(3) 2_566 2_566
Cl4B C53A Cl3B 122.7(6) . 2_566
Cl4A Cl3A Cl3B 33.9(7) . .
Cl4A Cl3A C53A 98.1(10) . 2_566
Cl3B Cl3A C53A 126.8(12) . 2_566
Cl4A Cl3A C53A 45.9(7) . .
Cl3B Cl3A C53A 78.6(9) . .
C53A Cl3A C53A 53.0(7) 2_566 .
Cl4A Cl3B Cl4B 90.8(17) . .
Cl4A Cl3B Cl3A 72.3(13) . .
Cl4B Cl3B Cl3A 27.2(11) . .
Cl4A Cl3B C53A 13.0(11) . .
Cl4B Cl3B C53A 93.8(16) . .
Cl3A Cl3B C53A 71.3(8) . .
Cl4A Cl3B C53A 48.6(13) . 2_566
Cl4B Cl3B C53A 59.0(14) . 2_566
Cl3A Cl3B C53A 32.2(7) . 2_566
C53A Cl3B C53A 42.7(5) . 2_566
Cl3B Cl4A Cl4B 45.7(11) . .
Cl3B Cl4A Cl3A 73.8(15) . .
Cl4B Cl4A Cl3A 32.9(8) . .
Cl3B Cl4A C53A 161.6(16) . .
Cl4B Cl4A C53A 135.7(14) . .
Cl3A Cl4A C53A 103.3(10) . .
Cl3B Cl4A C53A 118.2(15) . 2_566
Cl4B Cl4A C53A 83.6(11) . 2_566
Cl3A Cl4A C53A 50.8(7) . 2_566
C53A Cl4A C53A 53.4(7) . 2_566
Cl3B Cl4B Cl4A 43.5(11) . .
Cl3B Cl4B C53A 105.9(15) . 2_566
Cl4A Cl4B C53A 71.5(10) . 2_566
Cl3B Cl4B C53A 69.4(15) . .
Cl4A Cl4B C53A 27.9(9) . .
C53A Cl4B C53A 44.6(5) 2_566 .

loop_
_geom_bond_atom_site_label_1
_geom_bond_atom_site_label_2
_geom_bond_distance
_geom_bond_site_symmetry_2
Os C1 1.874(4) .
Os N1 2.082(3) .
Os C6 2.110(3) .
Os N2 2.117(3) .
Os C7 2.249(3) .
Os C8 2.431(4) .
Os P 2.4506(9) .
P C25 1.850(4) .
P C19 1.862(4) .
P C22 1.864(3) .
N1 C13 1.334(4) .
N1 C9 1.355(4) .
N2 C18 1.350(4) .
N2 C14 1.358(4) .
C1 C2 1.455(5) .
C1 H1 0.90(3) .
C2 C3 1.329(5) .
C2 H2 0.87(3) .
C3 C4 1.499(5) .
C3 H3 0.88(3) .
C4 C5 1.548(5) .
C4 H4A 0.94(3) .
C4 H4B 0.93(4) .
C5 C6 1.503(5) .
C5 C14 1.506(5) .
C5 H5 0.88(3) .
C6 C7 1.440(5) .
C6 H6 0.88(3) .
C7 C8 1.378(5) .
C7 H7 0.85(4) .
C8 C9 1.479(5) .
C8 H8 0.88(3) .
C9 C10 1.378(5) .
C10 C11 1.376(5) .
C10 H10 0.9300 .
C11 C12 1.375(5) .
C11 H11 0.9300 .
C12 C13 1.381(5) .
C12 H12 0.9300 .
C13 H13 0.9300 .
C14 C15 1.380(5) .
C15 C16 1.382(5) .
C15 H15 0.9300 .
C16 C17 1.377(5) .
C16 H16 0.9300 .
C17 C18 1.369(5) .
C17 H17 0.9300 .
C18 H18 0.9300 .
C19 C21 1.520(5) .
C19 C20 1.537(5) .
C19 H19 0.9800 .
C20 H20A 0.9600 .
C20 H20B 0.9600 .
C20 H20C 0.9600 .
C21 H21A 0.9600 .
C21 H21B 0.9600 .
C21 H21C 0.9600 .
C22 C23 1.529(5) .
C22 C24 1.534(5) .
C22 H22 0.9800 .
C23 H23A 0.9600 .
C23 H23B 0.9600 .
C23 H23C 0.9600 .
C24 H24A 0.9600 .
C24 H24B 0.9600 .
C24 H24C 0.9600 .
C25 C26 1.531(5) .
C25 C27 1.535(5) .
C25 H25 0.9800 .
C26 H26A 0.9600 .
C26 H26B 0.9600 .
C26 H26C 0.9600 .
C27 H27A 0.9600 .
C27 H27B 0.9600 .
C27 H27C 0.9600 .
C28 C33 1.398(5) .
C28 C29 1.405(5) .
C28 B 1.649(5) .
C29 C30 1.385(5) .
C29 H29 0.9300 .
C30 C31 1.385(5) .
C30 H30 0.9300 .
C31 C32 1.369(5) .
C31 H31 0.9300 .
C32 C33 1.396(5) .
C32 H32 0.9300 .
C33 H33 0.9300 .
C34 C39 1.397(5) .
C34 C35 1.408(5) .
C34 B 1.638(5) .
C35 C36 1.379(5) .
C35 H35 0.9300 .
C36 C37 1.365(6) .
C36 H36 0.9300 .
C37 C38 1.375(6) .
C37 H37 0.9300 .
C38 C39 1.378(5) .
C38 H38 0.9300 .
C39 H39 0.9300 .
C40 C45 1.404(5) .
C40 C41 1.405(5) .
C40 B 1.648(5) .
C41 C42 1.386(5) .
C41 H41 0.9300 .
C42 C43 1.375(5) .
C42 H42 0.9300 .
C43 C44 1.378(5) .
C43 H43 0.9300 .
C44 C45 1.391(4) .
C44 H44 0.9300 .
C45 H45 0.9300 .
C46 C47 1.398(5) .
C46 C51 1.410(5) .
C46 B 1.640(5) .
C47 C48 1.390(5) .
C47 H47 0.9300 .
C48 C49 1.371(5) .
C48 H48 0.9300 .
C49 C50 1.380(5) .
C49 H49 0.9300 .
C50 C51 1.386(5) .
C50 H50 0.9300 .
C51 H51 0.9300 .
C52 Cl1B 1.458(6) .
C52 Cl2A 1.562(7) .
C52 Cl2C 1.616(6) .
C52 Cl1C 1.713(8) .
C52 Cl2B 1.842(5) .
C52 Cl1A 1.886(6) .
C53A Cl4A 1.228(10) .
C53A Cl3A 1.311(11) 2_566
C53A C53A 1.364(17) 2_566
C53A Cl3A 1.663(13) .
C53A Cl4A 1.676(12) 2_566
C53A Cl3B 1.721(12) .
C53A Cl4B 1.756(12) 2_566
C53A Cl4B 1.835(13) .
C53A Cl3B 1.970(13) 2_566
Cl3A Cl4A 0.874(9) .
Cl3A Cl3B 0.881(10) .
Cl3A C53A 1.311(11) 2_566
Cl3B Cl4A 0.512(9) .
Cl3B Cl4B 0.533(9) .
Cl3B C53A 1.970(13) 2_566
Cl4A Cl4B 0.744(9) .
Cl4A C53A 1.676(12) 2_566
Cl4B C53A 1.756(12) 2_566
